data_2213199
loop_
_publ_author_name
'Junying Li'
'Harrison, William T. A.'
'Tianduo Li'

_publ_section_title
;Octamethyl-1\k^2^<i>C</i>,2\k^2^<i>C</i>,3\k^2^<i>C</i>,4\k^2^<i>C</i>-bis(\m~2~-2-methylpyrazine-5-carboxylato)-1:2\k^2^<i>O</i>:<i>O</i>;3:4\k^2^<i>O</i>:<i>O</i>-bis(2-methylpyrazine-5-carboxylato)-1\k<i>O</i>,4\k<i>O</i>-di-\m~3~-oxido-1:2:3\k^3^<i>O</i>:<i>O</i>:<i>O</i>;2:3:4\k^3^<i>O</i>:<i>O</i>:<i>O</i>-tetratin(IV)
 hexahydrate
;
_journal_coeditor_code CF2092
_journal_issue 5
_journal_name_full 'Acta Crystallographica Section E'
_journal_page_first m1246
_journal_page_last m1248
_journal_paper_doi 10.1107/S1600536807013888
_journal_volume 63
_journal_year 2007
_chemical_formula_iupac '[Sn4 O2 (C H3)8 (C6 H5 N2 O2)4], 6H2 O'
_chemical_formula_moiety 'C32 H44 N8 O10 Sn4, 6 H2 O'
_chemical_formula_sum 'C32 H56 N8 O16 Sn4'
_chemical_formula_weight 1283.61
_chemical_name_systematic
;
Octamethyl-1\k^2^C,2\k^2^C,3\k^2^C,4\k^2^C-
di-\m~2~-2-methylpyrazine-5-carboxylato-1:2\k^2^O:O;3:\
4\k^2^O:O-bis(2-methylpyrazine-5-carboxylato)-1\kO,\
4\kO-di-\m~3~-oxido-1:2:3\k^3^O:O:O;2:3:\
4\k^3^O:O:O-tetratin(IV) hexahydrate
;
_space_group_IT_number 12
_symmetry_cell_setting monoclinic
_symmetry_space_group_name_Hall '-C 2y'
_symmetry_space_group_name_H-M 'C 1 2/m 1'
_atom_sites_solution_hydrogens geom
_atom_sites_solution_primary direct
_atom_sites_solution_secondary difmap
_audit_creation_method SHELXL-97
_cell_angle_alpha 90.00
_cell_angle_beta 125.137(2)
_cell_angle_gamma 90.00
_cell_formula_units_Z 2
_cell_length_a 23.735(6)
_cell_length_b 7.543(2)
_cell_length_c 16.468(4)
_cell_measurement_reflns_used 3146
_cell_measurement_temperature 298(2)
_cell_measurement_theta_max 23.37
_cell_measurement_theta_min 2.50
_cell_volume 2411.1(11)
_computing_cell_refinement 'SAINT (Bruker, 1998)'
_computing_data_collection 'SMART (Bruker, 1998)'
_computing_data_reduction SAINT
_computing_molecular_graphics 'ORTEP-3 (Farrugia, 1997)'
_computing_publication_material SHELXL97
_computing_structure_refinement 'SHELXL97 (Sheldrick, 1997)'
_computing_structure_solution 'SHELXS97 (Sheldrick, 1997)'
_diffrn_ambient_temperature 298(2)
_diffrn_measured_fraction_theta_full 0.988
_diffrn_measured_fraction_theta_max 0.988
_diffrn_measurement_device_type 'Bruker SMART 1000 CCD'
_diffrn_measurement_method \w
_diffrn_radiation_monochromator graphite
_diffrn_radiation_source 'fine-focus sealed tube'
_diffrn_radiation_type MoK\a
_diffrn_radiation_wavelength 0.71073
_diffrn_reflns_av_R_equivalents 0.0526
_diffrn_reflns_av_sigmaI/netI 0.0528
_diffrn_reflns_limit_h_max 28
_diffrn_reflns_limit_h_min -29
_diffrn_reflns_limit_k_max 9
_diffrn_reflns_limit_k_min -9
_diffrn_reflns_limit_l_max 20
_diffrn_reflns_limit_l_min -17
_diffrn_reflns_number 6744
_diffrn_reflns_theta_full 26.00
_diffrn_reflns_theta_max 26.00
_diffrn_reflns_theta_min 1.74
_diffrn_standards_number 0
_exptl_absorpt_coefficient_mu 2.117
_exptl_absorpt_correction_T_max 0.500
_exptl_absorpt_correction_T_min 0.436
_exptl_absorpt_correction_type multi-scan
_exptl_absorpt_process_details '(SADABS; Bruker, 1998)'
_exptl_crystal_colour colourless
_exptl_crystal_density_diffrn 1.768
_exptl_crystal_density_method 'not measured'
_exptl_crystal_description block
_exptl_crystal_F_000 1264
_exptl_crystal_size_max 0.47
_exptl_crystal_size_mid 0.43
_exptl_crystal_size_min 0.38
_refine_diff_density_max 1.009
_refine_diff_density_min -0.643
_refine_ls_extinction_method none
_refine_ls_goodness_of_fit_ref 1.094
_refine_ls_hydrogen_treatment constr
_refine_ls_matrix_type full
_refine_ls_number_parameters 176
_refine_ls_number_reflns 2541
_refine_ls_number_restraints 0
_refine_ls_restrained_S_all 1.094
_refine_ls_R_factor_all 0.0515
_refine_ls_R_factor_gt 0.0304
_refine_ls_shift/su_max 0.001
_refine_ls_shift/su_mean 0.000
_refine_ls_structure_factor_coef Fsqd
_refine_ls_weighting_details 'calc w=1/[\s^2^(Fo^2^)+(0.0165P)^2^+4.5809P] where P=(Fo^2^+2Fc^2^)/3'
_refine_ls_weighting_scheme calc
_refine_ls_wR_factor_gt 0.0649
_refine_ls_wR_factor_ref 0.0786
_reflns_number_gt 1920
_reflns_number_total 2541
_reflns_threshold_expression I>2\s(I)
_cod_data_source_file cf2092.cif
_cod_data_source_block I
_cod_original_sg_symbol_H-M 'C 2/m'
_cod_database_code 2213199
_cod_database_fobs_code 2213199

loop_
_symmetry_equiv_pos_as_xyz
'x, y, z'
'-x, y, -z'
'x+1/2, y+1/2, z'
'-x+1/2, y+1/2, -z'
'-x, -y, -z'
'x, -y, z'
'-x+1/2, -y+1/2, -z'
'x+1/2, -y+1/2, z'

loop_
_atom_site_type_symbol
_atom_site_label
_atom_site_fract_x
_atom_site_fract_y
_atom_site_fract_z
_atom_site_U_iso_or_equiv
_atom_site_adp_type
_atom_site_calc_flag
_atom_site_refinement_flags
_atom_site_occupancy
Sn Sn1 0.44627(2) 0.0000 0.26534(3) 0.03740(14) Uani d S 1
Sn Sn2 0.420929(19) 0.0000 0.47260(3) 0.03460(14) Uani d S 1
O O1 0.3477(2) 0.0000 0.2413(3) 0.0463(11) Uani d S 1
O O2 0.2334(2) 0.0000 0.1516(4) 0.082(2) Uani d S 1
O O3 0.4180(2) 0.0000 0.6105(3) 0.0460(11) Uani d S 1
O O4 0.3688(3) 0.0000 0.6914(4) 0.082(2) Uani d S 1
O O5 0.47866(18) 0.0000 0.4088(3) 0.0376(10) Uani d S 1
N N1 0.3466(2) 0.0000 0.0782(4) 0.0448(14) Uani d S 1
N N2 0.2244(3) 0.0000 -0.1107(4) 0.076(2) Uani d S 1
N N3 0.2938(3) 0.0000 0.4355(4) 0.0500(15) Uani d S 1
N N4 0.1742(3) 0.0000 0.4276(4) 0.0670(19) Uani d S 1
C C1 0.2878(4) 0.0000 0.1589(5) 0.0533(18) Uani d S 1
C C2 0.2855(3) 0.0000 0.0653(5) 0.0447(16) Uani d S 1
C C3 0.2251(3) 0.0000 -0.0288(5) 0.063(2) Uani d S 1
H H3A 0.1834 0.0000 -0.0356 0.075 Uiso calc SR 1
C C4 0.2850(4) 0.0000 -0.0985(5) 0.061(2) Uani d S 1
C C5 0.3455(4) 0.0000 -0.0041(5) 0.063(2) Uani d S 1
H H5A 0.3872 0.0000 0.0027 0.076 Uiso calc SR 1
C C6 0.2847(4) 0.0000 -0.1890(6) 0.099(4) Uani d S 1
H H6A 0.2379 0.0000 -0.2468 0.149 Uiso d SR 1
H H6B 0.3079 -0.1039 -0.1894 0.149 Uiso d R 1
C C7 0.3657(3) 0.0000 0.6137(5) 0.0488(17) Uani d S 1
C C8 0.2962(3) 0.0000 0.5181(4) 0.0391(15) Uani d S 1
C C9 0.2357(3) 0.0000 0.5119(5) 0.058(2) Uani d S 1
H H9A 0.2387 0.0000 0.5707 0.069 Uiso calc SR 1
C C10 0.1715(3) 0.0000 0.3440(5) 0.0545(19) Uani d S 1
C C11 0.2320(3) 0.0000 0.3500(5) 0.055(2) Uani d S 1
H H11A 0.2293 0.0000 0.2913 0.066 Uiso calc SR 1
C C12 0.1027(4) 0.0000 0.2464(6) 0.087(3) Uani d S 1
H H12A 0.0670 0.0000 0.2571 0.130 Uiso d SR 1
H H12B 0.0984 -0.1039 0.2095 0.130 Uiso d R 1
C C13 0.4566(3) 0.2666(7) 0.2408(4) 0.0597(14) Uani d . 1
H H13A 0.4163 0.3308 0.2239 0.090 Uiso calc R 1
H H13B 0.4618 0.2752 0.1873 0.090 Uiso calc R 1
H H13C 0.4964 0.3160 0.2999 0.090 Uiso calc R 1
C C14 0.3927(2) 0.2678(6) 0.4373(4) 0.0555(13) Uani d . 1
H H14A 0.4312 0.3347 0.4494 0.083 Uiso calc R 1
H H14B 0.3789 0.3133 0.4778 0.083 Uiso calc R 1
H H14C 0.3550 0.2777 0.3685 0.083 Uiso calc R 1
O O6 0.4854(3) 0.0000 0.8706(4) 0.095(2) Uani d S 1
H H1 0.4437 0.0000 0.8092 0.114 Uiso d SR 1
H H2 0.4905 -0.0844 0.9130 0.114 Uiso d PR 0.50
O O7 0.0908(3) 0.0000 0.0081(4) 0.103(2) Uani d S 1
H H3 0.1368 0.0000 0.0541 0.123 Uiso d SR 1
H H4 0.0613 -0.0792 0.0052 0.123 Uiso d PR 0.50
O O8 0.5000 0.7432(9) 0.0000 0.099(2) Uani d S 1
H H5 0.4948 0.8276 -0.0424 0.119 Uiso d PR 0.50
H H6 0.5296 0.6642 0.0029 0.119 Uiso d PR 0.50

loop_
_atom_site_aniso_label
_atom_site_aniso_U_11
_atom_site_aniso_U_22
_atom_site_aniso_U_33
_atom_site_aniso_U_12
_atom_site_aniso_U_13
_atom_site_aniso_U_23
Sn1 0.0383(2) 0.0389(3) 0.0346(3) 0.000 0.0207(2) 0.000
Sn2 0.0279(2) 0.0357(3) 0.0350(2) 0.000 0.01513(19) 0.000
O1 0.035(2) 0.071(3) 0.033(2) 0.000 0.019(2) 0.000
O2 0.038(3) 0.163(7) 0.044(3) 0.000 0.024(2) 0.000
O3 0.032(2) 0.068(3) 0.031(2) 0.000 0.0148(19) 0.000
O4 0.058(3) 0.155(6) 0.034(3) 0.000 0.027(3) 0.000
O5 0.028(2) 0.048(3) 0.029(2) 0.000 0.0121(18) 0.000
N1 0.033(3) 0.066(4) 0.032(3) 0.000 0.017(2) 0.000
N2 0.047(4) 0.138(7) 0.036(3) 0.000 0.019(3) 0.000
N3 0.034(3) 0.084(5) 0.034(3) 0.000 0.021(3) 0.000
N4 0.039(3) 0.116(6) 0.051(4) 0.000 0.029(3) 0.000
C1 0.044(4) 0.061(5) 0.050(4) 0.000 0.024(4) 0.000
C2 0.032(3) 0.057(5) 0.037(4) 0.000 0.015(3) 0.000
C3 0.039(4) 0.107(7) 0.041(4) 0.000 0.023(3) 0.000
C4 0.051(4) 0.090(6) 0.042(4) 0.000 0.027(4) 0.000
C5 0.056(5) 0.089(6) 0.043(4) 0.000 0.028(4) 0.000
C6 0.069(6) 0.188(12) 0.041(5) 0.000 0.032(5) 0.000
C7 0.046(4) 0.062(5) 0.045(4) 0.000 0.030(3) 0.000
C8 0.041(3) 0.048(4) 0.034(3) 0.000 0.024(3) 0.000
C9 0.049(4) 0.093(6) 0.042(4) 0.000 0.033(4) 0.000
C10 0.040(4) 0.075(6) 0.047(4) 0.000 0.024(3) 0.000
C11 0.043(4) 0.088(6) 0.034(4) 0.000 0.023(3) 0.000
C12 0.040(4) 0.143(10) 0.060(5) 0.000 0.019(4) 0.000
C13 0.062(3) 0.053(3) 0.055(3) -0.002(3) 0.028(3) 0.012(3)
C14 0.057(3) 0.045(3) 0.066(3) 0.014(2) 0.037(3) 0.008(3)
O6 0.067(4) 0.114(6) 0.064(4) 0.000 0.015(3) 0.000
O7 0.055(3) 0.168(7) 0.076(4) 0.000 0.032(3) 0.000
O8 0.093(4) 0.087(5) 0.089(4) 0.000 0.035(4) 0.000

loop_
_atom_type_symbol
_atom_type_description
_atom_type_scat_dispersion_real
_atom_type_scat_dispersion_imag
_atom_type_scat_source
C C 0.0033 0.0016 'International Tables Vol C Tables 4.2.6.8 and 6.1.1.4'
H H 0.0000 0.0000 'International Tables Vol C Tables 4.2.6.8 and 6.1.1.4'
N N 0.0061 0.0033 'International Tables Vol C Tables 4.2.6.8 and 6.1.1.4'
O O 0.0106 0.0060 'International Tables Vol C Tables 4.2.6.8 and 6.1.1.4'
Sn Sn -0.6537 1.4246 'International Tables Vol C Tables 4.2.6.8 and 6.1.1.4'

loop_
_geom_angle_atom_site_label_1
_geom_angle_atom_site_label_2
_geom_angle_atom_site_label_3
_geom_angle_site_symmetry_1
_geom_angle_site_symmetry_3
_geom_angle
O5 Sn1 C13 . 6 102.58(15)
O5 Sn1 C13 . . 102.58(15)
C13 Sn1 C13 6 . 147.8(3)
O5 Sn1 O1 . . 81.70(15)
C13 Sn1 O1 6 . 101.63(15)
C13 Sn1 O1 . . 101.63(15)
O5 Sn1 N1 . . 149.74(15)
C13 Sn1 N1 6 . 84.18(14)
C13 Sn1 N1 . . 84.18(14)
O1 Sn1 N1 . . 68.04(16)
O5 Sn1 O3 . 5_656 67.74(13)
C13 Sn1 O3 6 5_656 85.61(14)
C13 Sn1 O3 . 5_656 85.61(14)
O1 Sn1 O3 . 5_656 149.44(14)
N1 Sn1 O3 . 5_656 142.52(14)
O5 Sn2 C14 5_656 6 106.05(14)
O5 Sn2 C14 5_656 . 106.05(14)
C14 Sn2 C14 6 . 147.9(3)
O5 Sn2 O5 5_656 . 75.26(17)
C14 Sn2 O5 6 . 93.22(14)
C14 Sn2 O5 . . 93.22(14)
O5 Sn2 O3 5_656 . 74.80(14)
C14 Sn2 O3 6 . 94.97(14)
C14 Sn2 O3 . . 94.97(14)
O5 Sn2 O3 . . 150.06(14)
O5 Sn2 N3 5_656 . 138.86(15)
C14 Sn2 N3 6 . 78.55(13)
C14 Sn2 N3 . . 78.55(13)
O5 Sn2 N3 . . 145.88(15)
O3 Sn2 N3 . . 64.06(14)
C1 O1 Sn1 . . 128.7(4)
C1 O1 Sn2 . . 141.7(4)
Sn1 O1 Sn2 . . 89.60(13)
C7 O3 Sn2 . . 128.5(4)
C7 O3 Sn1 . 5_656 138.8(4)
Sn2 O3 Sn1 . 5_656 92.71(13)
Sn1 O5 Sn2 . 5_656 124.74(18)
Sn1 O5 Sn2 . . 130.52(18)
Sn2 O5 Sn2 5_656 . 104.74(17)
C2 N1 C5 . . 116.8(6)
C2 N1 Sn1 . . 110.8(4)
C5 N1 Sn1 . . 132.5(4)
C4 N2 C3 . . 117.4(6)
C11 N3 C8 . . 117.1(5)
C11 N3 Sn2 . . 130.3(4)
C8 N3 Sn2 . . 112.6(4)
C9 N4 C10 . . 116.9(6)
O2 C1 O1 . . 124.6(7)
O2 C1 C2 . . 118.8(6)
O1 C1 C2 . . 116.6(6)
O2 C1 Sn1 . . 157.1(5)
C2 C1 Sn1 . . 84.1(4)
N1 C2 C3 . . 120.6(6)
N1 C2 C1 . . 115.9(5)
C3 C2 C1 . . 123.5(6)
N2 C3 C2 . . 122.4(6)
N2 C3 H3A . . 118.8
C2 C3 H3A . . 118.8
N2 C4 C5 . . 120.0(7)
N2 C4 C6 . . 117.8(6)
C5 C4 C6 . . 122.1(7)
N1 C5 C4 . . 122.7(7)
N1 C5 H5A . . 118.6
C4 C5 H5A . . 118.6
C4 C6 H6A . . 109.3
C4 C6 H6B . . 109.5
H6A C6 H6B . . 109.5
O4 C7 O3 . . 124.2(6)
O4 C7 C8 . . 117.7(5)
O3 C7 C8 . . 118.1(6)
O4 C7 Sn2 . . 158.0(5)
C8 C7 Sn2 . . 84.3(3)
N3 C8 C9 . . 119.7(6)
N3 C8 C7 . . 116.9(5)
C9 C8 C7 . . 123.4(6)
N4 C9 C8 . . 123.6(6)
N4 C9 H9A . . 118.2
C8 C9 H9A . . 118.2
N4 C10 C11 . . 119.5(6)
N4 C10 C12 . . 118.8(6)
C11 C10 C12 . . 121.7(7)
N3 C11 C10 . . 123.0(6)
N3 C11 H11A . . 118.5
C10 C11 H11A . . 118.5
C10 C12 H12A . . 109.6
C10 C12 H12B . . 109.4
H12A C12 H12B . . 109.5
Sn1 C13 H13A . . 109.5
Sn1 C13 H13B . . 109.5
H13A C13 H13B . . 109.5
Sn1 C13 H13C . . 109.5
H13A C13 H13C . . 109.5
H13B C13 H13C . . 109.5
Sn2 C14 H14A . . 109.5
Sn2 C14 H14B . . 109.5
H14A C14 H14B . . 109.5
Sn2 C14 H14C . . 109.5
H14A C14 H14C . . 109.5
H14B C14 H14C . . 109.5
H1 O6 H2 . . 115.6
H3 O7 H4 . . 125.0
H5 O8 H6 . . 105.3

loop_
_geom_bond_atom_site_label_1
_geom_bond_atom_site_label_2
_geom_bond_site_symmetry_2
_geom_bond_distance
_geom_bond_publ_flag
Sn1 O5 . 2.020(4) y
Sn1 C13 6 2.093(5) y
Sn1 C13 . 2.093(5) y
Sn1 O1 . 2.136(4) y
Sn1 N1 . 2.589(5) y
Sn1 O3 5_656 2.642(4) y
Sn2 O5 5_656 2.034(4) y
Sn2 C14 6 2.102(5) y
Sn2 C14 . 2.102(5) y
Sn2 O5 . 2.154(4) y
Sn2 O3 . 2.312(4) y
Sn2 N3 . 2.712(5) y
O1 C1 . 1.281(8) ?
O2 C1 . 1.227(8) ?
O3 C7 . 1.273(7) ?
O3 Sn1 5_656 2.642(4) ?
O4 C7 . 1.239(8) ?
O5 Sn2 5_656 2.034(4) ?
N1 C2 . 1.338(7) ?
N1 C5 . 1.341(8) ?
N2 C4 . 1.335(9) ?
N2 C3 . 1.339(8) ?
N3 C11 . 1.326(8) ?
N3 C8 . 1.328(7) ?
N4 C9 . 1.314(8) ?
N4 C10 . 1.340(8) ?
C1 C2 . 1.511(9) ?
C2 C3 . 1.377(9) ?
C3 H3A . 0.930 ?
C4 C5 . 1.382(10) ?
C4 C6 . 1.485(10) ?
C5 H5A . 0.930 ?
C6 H6A . 0.960 ?
C6 H6B . 0.960 ?
C7 C8 . 1.487(9) ?
C8 C9 . 1.379(8) ?
C9 H9A . 0.930 ?
C10 C11 . 1.381(9) ?
C10 C12 . 1.494(10) ?
C11 H11A . 0.930 ?
C12 H12A . 0.960 ?
C12 H12B . 0.960 ?
C13 H13A . 0.960 ?
C13 H13B . 0.960 ?
C13 H13C . 0.960 ?
C14 H14A . 0.960 ?
C14 H14B . 0.960 ?
C14 H14C . 0.960 ?
O6 H1 . 0.9215 ?
O6 H2 . 0.8997 ?
O7 H3 . 0.9008 ?
O7 H4 . 0.9016 ?
O8 H5 . 0.8993 ?
O8 H6 . 0.9013 ?

loop_
_geom_hbond_atom_site_label_D
_geom_hbond_atom_site_label_H
_geom_hbond_atom_site_label_A
_geom_hbond_site_symmetry_A
_geom_hbond_distance_DH
_geom_hbond_distance_HA
_geom_hbond_distance_DA
_geom_hbond_angle_DHA
O6 H1 O4 . 0.92 1.72 2.638(8) 177
O6 H2 O8 1_546 0.90 1.85 2.750(6) 179
O7 H3 O2 . 0.90 1.90 2.798(7) 180
O7 H4 O8 7 0.90 1.87 2.774(6) 180
O8 H5 O6 1_564 0.90 1.85 2.750(6) 179
O8 H6 O7 3 0.90 1.87 2.774(6) 180

loop_
_geom_torsion_atom_site_label_1
_geom_torsion_atom_site_label_2
_geom_torsion_atom_site_label_3
_geom_torsion_atom_site_label_4
_geom_torsion_site_symmetry_1
_geom_torsion_site_symmetry_4
_geom_torsion
O5 Sn1 O1 C1 . . 180.0
C13 Sn1 O1 C1 6 . -78.78(15)
C13 Sn1 O1 C1 . . 78.78(15)
N1 Sn1 O1 C1 . . 0.0
O3 Sn1 O1 C1 5_656 . 180.0
O5 Sn1 O1 Sn2 . . 0.0
C13 Sn1 O1 Sn2 6 . 101.22(15)
C13 Sn1 O1 Sn2 . . -101.22(15)
N1 Sn1 O1 Sn2 . . 180.0
O3 Sn1 O1 Sn2 5_656 . 0.0
O5 Sn2 O1 C1 5_656 . 180.0
C14 Sn2 O1 C1 6 . 78.78(14)
C14 Sn2 O1 C1 . . -78.78(14)
O5 Sn2 O1 C1 . . 180.0
O3 Sn2 O1 C1 . . 0.0
N3 Sn2 O1 C1 . . 0.0
O5 Sn2 O1 Sn1 5_656 . 0.0
C14 Sn2 O1 Sn1 6 . -101.22(14)
C14 Sn2 O1 Sn1 . . 101.22(14)
O5 Sn2 O1 Sn1 . . 0.0
O3 Sn2 O1 Sn1 . . 180.0
N3 Sn2 O1 Sn1 . . 180.0
O5 Sn2 O3 C7 5_656 . 180.000(3)
C14 Sn2 O3 C7 6 . -74.70(14)
C14 Sn2 O3 C7 . . 74.70(14)
O5 Sn2 O3 C7 . . 180.000(3)
N3 Sn2 O3 C7 . . 0.000(2)
O5 Sn2 O3 Sn1 5_656 5_656 0.0
C14 Sn2 O3 Sn1 6 5_656 105.30(14)
C14 Sn2 O3 Sn1 . 5_656 -105.30(14)
O5 Sn2 O3 Sn1 . 5_656 0.0
N3 Sn2 O3 Sn1 . 5_656 180.0
C13 Sn1 O5 Sn2 6 5_656 79.86(15)
C13 Sn1 O5 Sn2 . 5_656 -79.86(15)
O1 Sn1 O5 Sn2 . 5_656 180.0
N1 Sn1 O5 Sn2 . 5_656 180.0
O3 Sn1 O5 Sn2 5_656 5_656 0.0
C13 Sn1 O5 Sn2 6 . -100.14(15)
C13 Sn1 O5 Sn2 . . 100.14(15)
O1 Sn1 O5 Sn2 . . 0.0
N1 Sn1 O5 Sn2 . . 0.0
O3 Sn1 O5 Sn2 5_656 . 180.0
O5 Sn2 O5 Sn1 5_656 . 180.0
C14 Sn2 O5 Sn1 6 . 74.25(14)
C14 Sn2 O5 Sn1 . . -74.25(14)
O3 Sn2 O5 Sn1 . . 180.0
N3 Sn2 O5 Sn1 . . 0.0
O5 Sn2 O5 Sn2 5_656 5_656 0.0
C14 Sn2 O5 Sn2 6 5_656 -105.75(14)
C14 Sn2 O5 Sn2 . 5_656 105.75(14)
O3 Sn2 O5 Sn2 . 5_656 0.0
N3 Sn2 O5 Sn2 . 5_656 180.0
O5 Sn1 N1 C2 . . 0.0
C13 Sn1 N1 C2 6 . 105.04(15)
C13 Sn1 N1 C2 . . -105.04(15)
O1 Sn1 N1 C2 . . 0.0
O3 Sn1 N1 C2 5_656 . 180.0
O5 Sn1 N1 C5 . . 180.0
C13 Sn1 N1 C5 6 . -74.96(15)
C13 Sn1 N1 C5 . . 74.96(15)
O1 Sn1 N1 C5 . . 180.0
O3 Sn1 N1 C5 5_656 . 0.0
O5 Sn2 N3 C11 5_656 . 180.0000(10)
C14 Sn2 N3 C11 6 . -78.65(15)
C14 Sn2 N3 C11 . . 78.65(15)
O5 Sn2 N3 C11 . . 0.0
O3 Sn2 N3 C11 . . 180.000(2)
O5 Sn2 N3 C8 5_656 . 0.0
C14 Sn2 N3 C8 6 . 101.35(15)
C14 Sn2 N3 C8 . . -101.35(15)
O5 Sn2 N3 C8 . . 180.000(2)
O3 Sn2 N3 C8 . . 0.0
Sn1 O1 C1 O2 . . 180.0
Sn2 O1 C1 O2 . . 0.0000(10)
Sn1 O1 C1 C2 . . 0.0
Sn2 O1 C1 C2 . . 180.0
Sn2 O1 C1 Sn1 . . 180.000(2)
O5 Sn1 C1 O2 . . 0.0
C13 Sn1 C1 O2 6 . 104.33(15)
C13 Sn1 C1 O2 . . -104.33(15)
O1 Sn1 C1 O2 . . 0.0
N1 Sn1 C1 O2 . . 180.0000(10)
O3 Sn1 C1 O2 5_656 . 0.000(2)
O5 Sn1 C1 O1 . . 0.0
C13 Sn1 C1 O1 6 . 104.33(15)
C13 Sn1 C1 O1 . . -104.33(15)
N1 Sn1 C1 O1 . . 180.0000(10)
O3 Sn1 C1 O1 5_656 . 0.0
O5 Sn1 C1 C2 . . 180.0
C13 Sn1 C1 C2 6 . -75.67(15)
C13 Sn1 C1 C2 . . 75.67(15)
O1 Sn1 C1 C2 . . 180.0
N1 Sn1 C1 C2 . . 0.0
O3 Sn1 C1 C2 5_656 . 180.0
C5 N1 C2 C3 . . 0.0
Sn1 N1 C2 C3 . . 180.0
C5 N1 C2 C1 . . 180.0
Sn1 N1 C2 C1 . . 0.0
O2 C1 C2 N1 . . 180.0
O1 C1 C2 N1 . . 0.0
Sn1 C1 C2 N1 . . 0.0
O2 C1 C2 C3 . . 0.0
O1 C1 C2 C3 . . 180.0
Sn1 C1 C2 C3 . . 180.0
C4 N2 C3 C2 . . 0.0
N1 C2 C3 N2 . . 0.0
C1 C2 C3 N2 . . 180.0
C3 N2 C4 C5 . . 0.0
C3 N2 C4 C6 . . 180.0
C2 N1 C5 C4 . . 0.0
Sn1 N1 C5 C4 . . 180.0
N2 C4 C5 N1 . . 0.0
C6 C4 C5 N1 . . 180.0
Sn2 O3 C7 O4 . . 180.000(2)
Sn1 O3 C7 O4 5_656 . 0.000(3)
Sn2 O3 C7 C8 . . 0.000(2)
Sn1 O3 C7 C8 5_656 . 180.000(2)
Sn1 O3 C7 Sn2 5_656 . 180.000(5)
O5 Sn2 C7 O4 5_656 . 0.000(4)
C14 Sn2 C7 O4 6 . 106.07(14)
C14 Sn2 C7 O4 . . -106.07(14)
O5 Sn2 C7 O4 . . 0.000(5)
O3 Sn2 C7 O4 . . 0.000(4)
N3 Sn2 C7 O4 . . 180.000(5)
O5 Sn2 C7 O3 5_656 . 0.000(2)
C14 Sn2 C7 O3 6 . 106.07(14)
C14 Sn2 C7 O3 . . -106.07(14)
O5 Sn2 C7 O3 . . 0.000(3)
N3 Sn2 C7 O3 . . 180.0000(10)
O5 Sn2 C7 C8 5_656 . 180.0000(10)
C14 Sn2 C7 C8 6 . -73.93(14)
C14 Sn2 C7 C8 . . 73.93(14)
O5 Sn2 C7 C8 . . 180.000(2)
O3 Sn2 C7 C8 . . 180.000(3)
N3 Sn2 C7 C8 . . 0.0000(10)
C11 N3 C8 C9 . . 0.000(2)
Sn2 N3 C8 C9 . . 180.000(2)
C11 N3 C8 C7 . . 180.000(2)
Sn2 N3 C8 C7 . . 0.0000(10)
O4 C7 C8 N3 . . 180.0000(10)
O3 C7 C8 N3 . . 0.000(2)
Sn2 C7 C8 N3 . . 0.0
O4 C7 C8 C9 . . 0.000(2)
O3 C7 C8 C9 . . 180.000(3)
Sn2 C7 C8 C9 . . 180.000(2)
C10 N4 C9 C8 . . 0.000(2)
N3 C8 C9 N4 . . 0.0000(10)
C7 C8 C9 N4 . . 180.000(2)
C9 N4 C10 C11 . . 0.0000(10)
C9 N4 C10 C12 . . 180.000(2)
C8 N3 C11 C10 . . 0.0000(10)
Sn2 N3 C11 C10 . . 180.0
N4 C10 C11 N3 . . 0.0000(10)
C12 C10 C11 N3 . . 180.0
